data_7701237
loop_
_publ_author_name
'Plokhikh, Igor V.'
'Khan, Nazir'
'Tsirlin, Alexander A.'
'Kuznetsov, Alexey N.'
'Charkin, Dmitri O.'
'Shevelkov, Andrei V.'
'Pfitzner, Arno'

_publ_section_title
;
 Synthesis, crystal and electronic structures of Pt-rich phosphides
 EuPt<sub>3</sub>P and EuPt<sub>6</sub>P<sub>2</sub>.
;
_journal_issue 40
_journal_name_full 'Dalton transactions (Cambridge, England : 2003)'
_journal_page_first 15272
_journal_page_last 15282
_journal_paper_doi 10.1039/c9dt02845e
_journal_volume 48
_journal_year 2019
_chemical_compound_source 'solid state reaction'
_chemical_formula_moiety EuPt6P2
_chemical_formula_sum 'Eu P2 Pt6'
_chemical_formula_weight 1384.4
_chemical_name_common 'europium platinum phosphide'
_chemical_name_systematic 'europium platinum phosphide'
_space_group_IT_number 205
_space_group_name_Hall '-P 2ac 2ab 3'
_space_group_name_H-M_alt 'P a -3'
_symmetry_cell_setting cubic
_symmetry_Int_Tables_number 205
_symmetry_space_group_name_Hall '-P 2ac 2ab 3'
_symmetry_space_group_name_H-M 'P a -3'
_audit_update_record
;
2019-01-21 deposited with the CCDC.    2019-09-23 downloaded from the CCDC.
;
_cell_angle_alpha 90
_cell_angle_beta 90
_cell_angle_gamma 90
_cell_formula_units_Z 4
_cell_length_a 8.46032(5)
_cell_length_b 8.46032(5)
_cell_length_c 8.46032(5)
_cell_measurement_temperature 293
_cell_volume 605.564(6)
_diffrn_ambient_pressure 101.3
_diffrn_ambient_temperature 293
_diffrn_measurement_device 'powder diffractometer'
_diffrn_measurement_device_type 'powder diffractometer'
_diffrn_radiation_probe x-ray
_diffrn_radiation_type 'Mo K\a'
_diffrn_radiation_wavelength 0.7093
_diffrn_source 'sealed X-ray tube'
_diffrn_source_type 'STOE STADI P'
_exptl_absorpt_coefficient_mu 149.537
_exptl_crystal_colour black
_exptl_crystal_density_diffrn 15.1847
_exptl_crystal_description powder
_exptl_crystal_F_000 2244
_pd_instr_location ' ?'
_pd_meas_2theta_range_inc 0.015
_pd_meas_2theta_range_max 70.925
_pd_meas_2theta_range_min 7.010
_pd_meas_number_of_points 4262
_pd_proc_2theta_range_inc 0.015
_pd_proc_2theta_range_max 70.925
_pd_proc_2theta_range_min 7.01
_pd_proc_ls_background_function '15 Legendre polynoms'
_pd_proc_ls_pref_orient_corr none
_pd_proc_ls_profile_function Pseudo-Voigt
_pd_proc_ls_prof_R_factor 0.0193
_pd_proc_ls_prof_wR_expected 0.0181
_pd_proc_ls_prof_wR_factor 0.0259
_refine_diff_density_max 3.68
_refine_diff_density_min -4.79
_refine_ls_goodness_of_fit_all 1.43
_refine_ls_number_constraints 0
_refine_ls_number_parameters 28
_refine_ls_number_restraints 0
_refine_ls_R_factor_all 0.0372
_refine_ls_R_factor_gt 0.0284
_refine_ls_shift/su_max 0.0052
_refine_ls_shift/su_mean 0.0007
_refine_ls_weighting_scheme sigma
_refine_ls_wR_factor_all 0.0248
_refine_ls_wR_factor_gt 0.0238
_cod_data_source_file c9dt02845e2.cif
_cod_data_source_block I_CCDC1
_cod_depositor_comments 'Adding full bibliography for 7701236--7701237.cif.'
_cod_original_sg_symbol_Hall '-P 2ac;2ab;3'
_cod_original_formula_sum 'Eu Pt6 P2'
_cod_database_code 7701237

loop_
_space_group_symop_id
_space_group_symop_operation_xyz
1 x,y,z
2 -x+1/2,-y,z+1/2
3 -x,y+1/2,-z+1/2
4 x+1/2,-y+1/2,-z
5 z,x,y
6 z+1/2,-x+1/2,-y
7 -z+1/2,-x,y+1/2
8 -z,x+1/2,-y+1/2
9 y,z,x
10 -y,z+1/2,-x+1/2
11 y+1/2,-z+1/2,-x
12 -y+1/2,-z,x+1/2
13 -x,-y,-z
14 x+1/2,y,-z+1/2
15 x,-y+1/2,z+1/2
16 -x+1/2,y+1/2,z
17 -z,-x,-y
18 -z+1/2,x+1/2,y
19 z+1/2,x,-y+1/2
20 z,-x+1/2,y+1/2
21 -y,-z,-x
22 y,-z+1/2,x+1/2
23 -y+1/2,z+1/2,x
24 y+1/2,z,-x+1/2

loop_
_atom_site_label
_atom_site_type_symbol
_atom_site_fract_x
_atom_site_fract_y
_atom_site_fract_z
_atom_site_adp_type
_atom_site_U_iso_or_equiv
_atom_site_site_symmetry_multiplicity
_atom_site_occupancy
_atom_site_calc_flag
Pt1 Pt 0.65604(10) 0.34234(8) 0.07815(8) Uiso 0.00552(17) 24 1 d
Eu1 Eu 0.5 0 0 Uiso 0.0072(5) 4 1 d
P1 P 0.6956(6) 0.1956(6) 0.3044(6) Uiso 0.005(2) 8 1 d

loop_
_atom_type_symbol
_atom_type_scat_dispersion_real
_atom_type_scat_dispersion_imag
_atom_type_scat_source
Eu -0.1003 3.6972 'International Tables Vol C tables 4.2.6.8 and 6.1.1.1'
P 0.1037 0.0957 'International Tables Vol C tables 4.2.6.8 and 6.1.1.1'
Pt -1.6632 8.4516 'International Tables Vol C tables 4.2.6.8 and 6.1.1.1'

loop_
_geom_angle_atom_site_label_1
_geom_angle_atom_site_label_2
_geom_angle_atom_site_label_3
_geom_angle_site_symmetry_1
_geom_angle_site_symmetry_3
_geom_angle
Pt1 Pt1 Pt1 7_564 8_645 137.05(3)
Pt1 Pt1 Pt1 7_564 10_655 60.00(3)
Pt1 Pt1 Pt1 7_564 11_556 162.94(4)
Pt1 Pt1 Pt1 7_564 18_545 93.35(3)
Pt1 Pt1 Pt1 7_564 19_555 90.00(3)
Pt1 Pt1 Pt1 7_564 22_554 60.05(3)
Pt1 Pt1 Pt1 7_564 24_555 85.17(3)
Pt1 Pt1 Eu1 7_564 . 64.78(2)
Pt1 Pt1 Eu1 7_564 3_655 113.31(3)
Pt1 Pt1 Eu1 7_564 4_555 118.80(3)
Pt1 Pt1 P1 7_564 . 133.94(12)
Pt1 Pt1 P1 7_564 15_554 53.47(12)
Pt1 Pt1 Pt1 8_645 10_655 124.01(4)
Pt1 Pt1 Pt1 8_645 11_556 60.00(3)
Pt1 Pt1 Pt1 8_645 18_545 92.81(3)
Pt1 Pt1 Pt1 8_645 19_555 130.90(4)
Pt1 Pt1 Pt1 8_645 22_554 145.80(4)
Pt1 Pt1 Pt1 8_645 24_555 53.09(2)
Pt1 Pt1 Eu1 8_645 . 82.80(2)
Pt1 Pt1 Eu1 8_645 3_655 103.55(2)
Pt1 Pt1 Eu1 8_645 4_555 64.37(2)
Pt1 Pt1 P1 8_645 . 52.19(12)
Pt1 Pt1 P1 8_645 15_554 92.56(12)
Pt1 Pt1 Pt1 10_655 11_556 112.89(3)
Pt1 Pt1 Pt1 10_655 18_545 143.16(3)
Pt1 Pt1 Pt1 10_655 19_555 60.05(3)
Pt1 Pt1 Pt1 10_655 22_554 90.00(3)
Pt1 Pt1 Pt1 10_655 24_555 93.09(3)
Pt1 Pt1 Eu1 10_655 . 119.39(3)
Pt1 Pt1 Eu1 10_655 3_655 112.99(3)
Pt1 Pt1 Eu1 10_655 4_555 64.13(2)
Pt1 Pt1 P1 10_655 . 165.07(12)
Pt1 Pt1 P1 10_655 15_554 53.47(12)
Pt1 Pt1 Pt1 11_556 18_545 84.93(3)
Pt1 Pt1 Pt1 11_556 19_555 73.52(3)
Pt1 Pt1 Pt1 11_556 22_554 106.41(3)
Pt1 Pt1 Pt1 11_556 24_555 111.34(3)
Pt1 Pt1 Eu1 11_556 . 126.88(3)
Pt1 Pt1 Eu1 11_556 3_655 53.119(19)
Pt1 Pt1 Eu1 11_556 4_555 64.37(2)
Pt1 Pt1 P1 11_556 . 52.19(12)
Pt1 Pt1 P1 11_556 15_554 137.16(12)
Pt1 Pt1 Pt1 18_545 19_555 98.31(3)
Pt1 Pt1 Pt1 18_545 22_554 53.40(2)
Pt1 Pt1 Pt1 18_545 24_555 110.68(3)
Pt1 Pt1 Eu1 18_545 . 58.706(18)
Pt1 Pt1 Eu1 18_545 3_655 51.431(17)
Pt1 Pt1 Eu1 18_545 4_555 147.84(3)
Pt1 Pt1 P1 18_545 . 44.32(12)
Pt1 Pt1 P1 18_545 15_554 131.96(12)
Pt1 Pt1 Pt1 19_555 22_554 59.90(3)
Pt1 Pt1 Pt1 19_555 24_555 150.82(3)
Pt1 Pt1 Eu1 19_555 . 142.49(3)
Pt1 Pt1 Eu1 19_555 3_655 53.148(19)
Pt1 Pt1 Eu1 19_555 4_555 82.65(2)
Pt1 Pt1 P1 19_555 . 110.07(12)
Pt1 Pt1 P1 19_555 15_554 113.30(12)
Pt1 Pt1 Pt1 22_554 24_555 137.32(3)
Pt1 Pt1 Eu1 22_554 . 82.97(2)
Pt1 Pt1 Eu1 22_554 3_655 53.51(2)
Pt1 Pt1 Eu1 22_554 4_555 142.08(3)
Pt1 Pt1 P1 22_554 . 94.08(12)
Pt1 Pt1 P1 22_554 15_554 113.30(12)
Pt1 Pt1 Eu1 24_555 . 58.706(17)
Pt1 Pt1 Eu1 24_555 3_655 153.00(3)
Pt1 Pt1 Eu1 24_555 4_555 74.69(2)
Pt1 Pt1 P1 24_555 . 93.61(12)
Pt1 Pt1 P1 24_555 15_554 43.00(12)
Eu1 Pt1 Eu1 . 3_655 109.99(2)
Eu1 Pt1 Eu1 . 4_555 133.15(2)
Eu1 Pt1 P1 . . 75.41(12)
Eu1 Pt1 P1 . 15_554 74.75(12)
Eu1 Pt1 Eu1 3_655 4_555 109.605(19)
Eu1 Pt1 P1 3_655 . 59.40(12)
Eu1 Pt1 P1 3_655 15_554 163.58(12)
Eu1 Pt1 P1 4_555 . 104.97(12)
Eu1 Pt1 P1 4_555 15_554 74.39(12)
P1 Pt1 P1 . 15_554 136.07(17)
Pt1 Eu1 Pt1 . 3_645 104.337(16)
Pt1 Eu1 Pt1 . 4_455 92.242(19)
Pt1 Eu1 Pt1 . 6_555 117.412(19)
Pt1 Eu1 Pt1 . 7_564 51.096(18)
Pt1 Eu1 Pt1 . 8_645 44.080(18)
Pt1 Eu1 Pt1 . 9_554 99.587(18)
Pt1 Eu1 Pt1 . 10_645 136.122(17)
Pt1 Eu1 Pt1 . 12_554 117.412(19)
Pt1 Eu1 Pt1 . 13_655 180
Pt1 Eu1 Pt1 . 15_554 75.663(16)
Pt1 Eu1 Pt1 . 16_645 87.758(19)
Pt1 Eu1 Pt1 . 18_545 62.588(19)
Pt1 Eu1 Pt1 . 19_545 128.904(18)
Pt1 Eu1 Pt1 . 20_554 135.920(18)
Pt1 Eu1 Pt1 . 21_656 80.413(18)
Pt1 Eu1 Pt1 . 22_554 43.878(17)
Pt1 Eu1 Pt1 . 24_555 62.588(19)
Pt1 Eu1 P1 . . 39.89(8)
Pt1 Eu1 P1 . 2_654 102.70(8)
Pt1 Eu1 P1 . 3_645 139.09(8)
Pt1 Eu1 P1 . 13_655 140.11(8)
Pt1 Eu1 P1 . 14_455 77.30(8)
Pt1 Eu1 P1 . 15_554 40.91(8)
Pt1 Eu1 Pt1 3_645 4_455 91.292(17)
Pt1 Eu1 Pt1 3_645 6_555 136.122(17)
Pt1 Eu1 Pt1 3_645 7_564 126.116(16)
Pt1 Eu1 Pt1 3_645 8_645 96.044(15)
Pt1 Eu1 Pt1 3_645 9_554 136.161(17)
Pt1 Eu1 Pt1 3_645 10_645 96.044(15)
Pt1 Eu1 Pt1 3_645 12_554 44.080(18)
Pt1 Eu1 Pt1 3_645 13_655 75.663(16)
Pt1 Eu1 Pt1 3_645 15_554 180
Pt1 Eu1 Pt1 3_645 16_645 88.708(17)
Pt1 Eu1 Pt1 3_645 18_545 43.878(17)
Pt1 Eu1 Pt1 3_645 19_545 53.884(16)
Pt1 Eu1 Pt1 3_645 20_554 83.956(15)
Pt1 Eu1 Pt1 3_645 21_656 43.839(17)
Pt1 Eu1 Pt1 3_645 22_554 83.956(15)
Pt1 Eu1 Pt1 3_645 24_555 135.920(18)
Pt1 Eu1 P1 3_645 . 70.00(8)
Pt1 Eu1 P1 3_645 2_654 120.39(8)
Pt1 Eu1 P1 3_645 3_645 34.77(8)
Pt1 Eu1 P1 3_645 13_655 110.00(8)
Pt1 Eu1 P1 3_645 14_455 59.61(8)
Pt1 Eu1 P1 3_645 15_554 145.23(8)
Pt1 Eu1 Pt1 4_455 6_555 99.587(18)
Pt1 Eu1 Pt1 4_455 7_564 51.251(18)
Pt1 Eu1 Pt1 4_455 8_645 136.161(17)
Pt1 Eu1 Pt1 4_455 9_554 51.251(18)
Pt1 Eu1 Pt1 4_455 10_645 126.116(16)
Pt1 Eu1 Pt1 4_455 12_554 51.096(18)
Pt1 Eu1 Pt1 4_455 13_655 87.758(19)
Pt1 Eu1 Pt1 4_455 15_554 88.708(17)
Pt1 Eu1 Pt1 4_455 16_645 180
Pt1 Eu1 Pt1 4_455 18_545 80.413(18)
Pt1 Eu1 Pt1 4_455 19_545 128.749(18)
Pt1 Eu1 Pt1 4_455 20_554 43.839(17)
Pt1 Eu1 Pt1 4_455 21_656 128.749(18)
Pt1 Eu1 Pt1 4_455 22_554 53.884(16)
Pt1 Eu1 Pt1 4_455 24_555 128.904(18)
Pt1 Eu1 P1 4_455 . 112.27(8)
Pt1 Eu1 P1 4_455 2_654 139.17(8)
Pt1 Eu1 P1 4_455 3_645 88.56(8)
Pt1 Eu1 P1 4_455 13_655 67.73(8)
Pt1 Eu1 P1 4_455 14_455 40.83(8)
Pt1 Eu1 P1 4_455 15_554 91.44(8)
Pt1 Eu1 Pt1 6_555 7_564 92.242(19)
Pt1 Eu1 Pt1 6_555 8_645 104.337(16)
Pt1 Eu1 Pt1 6_555 9_554 51.096(18)
Pt1 Eu1 Pt1 6_555 10_645 44.080(18)
Pt1 Eu1 Pt1 6_555 12_554 117.412(19)
Pt1 Eu1 Pt1 6_555 13_655 62.588(19)
Pt1 Eu1 Pt1 6_555 15_554 43.878(17)
Pt1 Eu1 Pt1 6_555 16_645 80.413(18)
Pt1 Eu1 Pt1 6_555 18_545 180
Pt1 Eu1 Pt1 6_555 19_545 87.758(19)
Pt1 Eu1 Pt1 6_555 20_554 75.663(16)
Pt1 Eu1 Pt1 6_555 21_656 128.904(18)
Pt1 Eu1 Pt1 6_555 22_554 135.920(18)
Pt1 Eu1 Pt1 6_555 24_555 62.588(19)
Pt1 Eu1 P1 6_555 . 139.09(8)
Pt1 Eu1 P1 6_555 2_654 39.89(8)
Pt1 Eu1 P1 6_555 3_645 102.70(8)
Pt1 Eu1 P1 6_555 13_655 40.91(8)
Pt1 Eu1 P1 6_555 14_455 140.11(8)
Pt1 Eu1 P1 6_555 15_554 77.30(8)
Pt1 Eu1 Pt1 7_564 8_645 91.292(17)
Pt1 Eu1 Pt1 7_564 9_554 51.251(18)
Pt1 Eu1 Pt1 7_564 10_645 136.161(17)
Pt1 Eu1 Pt1 7_564 12_554 99.587(18)
Pt1 Eu1 Pt1 7_564 13_655 128.904(18)
Pt1 Eu1 Pt1 7_564 15_554 53.884(16)
Pt1 Eu1 Pt1 7_564 16_645 128.749(18)
Pt1 Eu1 Pt1 7_564 18_545 87.758(19)
Pt1 Eu1 Pt1 7_564 19_545 180
Pt1 Eu1 Pt1 7_564 20_554 88.708(17)
Pt1 Eu1 Pt1 7_564 21_656 128.749(18)
Pt1 Eu1 Pt1 7_564 22_554 43.839(17)
Pt1 Eu1 Pt1 7_564 24_555 80.413(18)
Pt1 Eu1 P1 7_564 . 88.56(8)
Pt1 Eu1 P1 7_564 2_654 112.27(8)
Pt1 Eu1 P1 7_564 3_645 139.17(8)
Pt1 Eu1 P1 7_564 13_655 91.44(8)
Pt1 Eu1 P1 7_564 14_455 67.73(8)
Pt1 Eu1 P1 7_564 15_554 40.83(8)
Pt1 Eu1 Pt1 8_645 9_554 126.116(16)
Pt1 Eu1 Pt1 8_645 10_645 96.044(15)
Pt1 Eu1 Pt1 8_645 12_554 136.122(17)
Pt1 Eu1 Pt1 8_645 13_655 135.920(18)
Pt1 Eu1 Pt1 8_645 15_554 83.956(15)
Pt1 Eu1 Pt1 8_645 16_645 43.839(17)
Pt1 Eu1 Pt1 8_645 18_545 75.663(16)
Pt1 Eu1 Pt1 8_645 19_545 88.708(17)
Pt1 Eu1 Pt1 8_645 20_554 180
Pt1 Eu1 Pt1 8_645 21_656 53.884(16)
Pt1 Eu1 Pt1 8_645 22_554 83.956(15)
Pt1 Eu1 Pt1 8_645 24_555 43.878(17)
Pt1 Eu1 P1 8_645 . 34.77(8)
Pt1 Eu1 P1 8_645 2_654 70.00(8)
Pt1 Eu1 P1 8_645 3_645 120.39(8)
Pt1 Eu1 P1 8_645 13_655 145.23(8)
Pt1 Eu1 P1 8_645 14_455 110.00(8)
Pt1 Eu1 P1 8_645 15_554 59.61(8)
Pt1 Eu1 Pt1 9_554 10_645 91.292(17)
Pt1 Eu1 Pt1 9_554 12_554 92.242(19)
Pt1 Eu1 Pt1 9_554 13_655 80.413(18)
Pt1 Eu1 Pt1 9_554 15_554 43.839(17)
Pt1 Eu1 Pt1 9_554 16_645 128.749(18)
Pt1 Eu1 Pt1 9_554 18_545 128.904(18)
Pt1 Eu1 Pt1 9_554 19_545 128.749(18)
Pt1 Eu1 Pt1 9_554 20_554 53.884(16)
Pt1 Eu1 Pt1 9_554 21_656 180
Pt1 Eu1 Pt1 9_554 22_554 88.708(17)
Pt1 Eu1 Pt1 9_554 24_555 87.758(19)
Pt1 Eu1 P1 9_554 . 139.17(8)
Pt1 Eu1 P1 9_554 2_654 88.56(8)
Pt1 Eu1 P1 9_554 3_645 112.27(8)
Pt1 Eu1 P1 9_554 13_655 40.83(8)
Pt1 Eu1 P1 9_554 14_455 91.44(8)
Pt1 Eu1 P1 9_554 15_554 67.73(8)
Pt1 Eu1 Pt1 10_645 12_554 104.337(16)
Pt1 Eu1 Pt1 10_645 13_655 43.878(17)
Pt1 Eu1 Pt1 10_645 15_554 83.956(15)
Pt1 Eu1 Pt1 10_645 16_645 53.884(16)
Pt1 Eu1 Pt1 10_645 18_545 135.920(18)
Pt1 Eu1 Pt1 10_645 19_545 43.839(17)
Pt1 Eu1 Pt1 10_645 20_554 83.956(15)
Pt1 Eu1 Pt1 10_645 21_656 88.708(17)
Pt1 Eu1 Pt1 10_645 22_554 180
Pt1 Eu1 Pt1 10_645 24_555 75.663(16)
Pt1 Eu1 P1 10_645 . 120.39(8)
Pt1 Eu1 P1 10_645 2_654 34.77(8)
Pt1 Eu1 P1 10_645 3_645 70.00(8)
Pt1 Eu1 P1 10_645 13_655 59.61(8)
Pt1 Eu1 P1 10_645 14_455 145.23(8)
Pt1 Eu1 P1 10_645 15_554 110.00(8)
Pt1 Eu1 Pt1 12_554 13_655 62.588(19)
Pt1 Eu1 Pt1 12_554 15_554 135.920(18)
Pt1 Eu1 Pt1 12_554 16_645 128.904(18)
Pt1 Eu1 Pt1 12_554 18_545 62.588(19)
Pt1 Eu1 Pt1 12_554 19_545 80.413(18)
Pt1 Eu1 Pt1 12_554 20_554 43.878(17)
Pt1 Eu1 Pt1 12_554 21_656 87.758(19)
Pt1 Eu1 Pt1 12_554 22_554 75.663(16)
Pt1 Eu1 Pt1 12_554 24_555 180
Pt1 Eu1 P1 12_554 . 102.70(8)
Pt1 Eu1 P1 12_554 2_654 139.09(8)
Pt1 Eu1 P1 12_554 3_645 39.89(8)
Pt1 Eu1 P1 12_554 13_655 77.30(8)
Pt1 Eu1 P1 12_554 14_455 40.91(8)
Pt1 Eu1 P1 12_554 15_554 140.11(8)
Pt1 Eu1 Pt1 13_655 15_554 104.337(16)
Pt1 Eu1 Pt1 13_655 16_645 92.242(19)
Pt1 Eu1 Pt1 13_655 18_545 117.412(19)
Pt1 Eu1 Pt1 13_655 19_545 51.096(18)
Pt1 Eu1 Pt1 13_655 20_554 44.080(18)
Pt1 Eu1 Pt1 13_655 21_656 99.587(18)
Pt1 Eu1 Pt1 13_655 22_554 136.122(17)
Pt1 Eu1 Pt1 13_655 24_555 117.412(19)
Pt1 Eu1 P1 13_655 . 140.11(8)
Pt1 Eu1 P1 13_655 2_654 77.30(8)
Pt1 Eu1 P1 13_655 3_645 40.91(8)
Pt1 Eu1 P1 13_655 13_655 39.89(8)
Pt1 Eu1 P1 13_655 14_455 102.70(8)
Pt1 Eu1 P1 13_655 15_554 139.09(8)
Pt1 Eu1 Pt1 15_554 16_645 91.292(17)
Pt1 Eu1 Pt1 15_554 18_545 136.122(17)
Pt1 Eu1 Pt1 15_554 19_545 126.116(16)
Pt1 Eu1 Pt1 15_554 20_554 96.044(15)
Pt1 Eu1 Pt1 15_554 21_656 136.161(17)
Pt1 Eu1 Pt1 15_554 22_554 96.044(15)
Pt1 Eu1 Pt1 15_554 24_555 44.080(18)
Pt1 Eu1 P1 15_554 . 110.00(8)
Pt1 Eu1 P1 15_554 2_654 59.61(8)
Pt1 Eu1 P1 15_554 3_645 145.23(8)
Pt1 Eu1 P1 15_554 13_655 70.00(8)
Pt1 Eu1 P1 15_554 14_455 120.39(8)
Pt1 Eu1 P1 15_554 15_554 34.77(8)
Pt1 Eu1 Pt1 16_645 18_545 99.587(18)
Pt1 Eu1 Pt1 16_645 19_545 51.251(18)
Pt1 Eu1 Pt1 16_645 20_554 136.161(17)
Pt1 Eu1 Pt1 16_645 21_656 51.251(18)
Pt1 Eu1 Pt1 16_645 22_554 126.116(16)
Pt1 Eu1 Pt1 16_645 24_555 51.096(18)
Pt1 Eu1 P1 16_645 . 67.73(8)
Pt1 Eu1 P1 16_645 2_654 40.83(8)
Pt1 Eu1 P1 16_645 3_645 91.44(8)
Pt1 Eu1 P1 16_645 13_655 112.27(8)
Pt1 Eu1 P1 16_645 14_455 139.17(8)
Pt1 Eu1 P1 16_645 15_554 88.56(8)
Pt1 Eu1 Pt1 18_545 19_545 92.242(19)
Pt1 Eu1 Pt1 18_545 20_554 104.337(16)
Pt1 Eu1 Pt1 18_545 21_656 51.096(18)
Pt1 Eu1 Pt1 18_545 22_554 44.080(18)
Pt1 Eu1 Pt1 18_545 24_555 117.412(19)
Pt1 Eu1 P1 18_545 . 40.91(8)
Pt1 Eu1 P1 18_545 2_654 140.11(8)
Pt1 Eu1 P1 18_545 3_645 77.30(8)
Pt1 Eu1 P1 18_545 13_655 139.09(8)
Pt1 Eu1 P1 18_545 14_455 39.89(8)
Pt1 Eu1 P1 18_545 15_554 102.70(8)
Pt1 Eu1 Pt1 19_545 20_554 91.292(17)
Pt1 Eu1 Pt1 19_545 21_656 51.251(18)
Pt1 Eu1 Pt1 19_545 22_554 136.161(17)
Pt1 Eu1 Pt1 19_545 24_555 99.587(18)
Pt1 Eu1 P1 19_545 . 91.44(8)
Pt1 Eu1 P1 19_545 2_654 67.73(8)
Pt1 Eu1 P1 19_545 3_645 40.83(8)
Pt1 Eu1 P1 19_545 13_655 88.56(8)
Pt1 Eu1 P1 19_545 14_455 112.27(8)
Pt1 Eu1 P1 19_545 15_554 139.17(8)
Pt1 Eu1 Pt1 20_554 21_656 126.116(16)
Pt1 Eu1 Pt1 20_554 22_554 96.044(15)
Pt1 Eu1 Pt1 20_554 24_555 136.122(17)
Pt1 Eu1 P1 20_554 . 145.23(8)
Pt1 Eu1 P1 20_554 2_654 110.00(8)
Pt1 Eu1 P1 20_554 3_645 59.61(8)
Pt1 Eu1 P1 20_554 13_655 34.77(8)
Pt1 Eu1 P1 20_554 14_455 70.00(8)
Pt1 Eu1 P1 20_554 15_554 120.39(8)
Pt1 Eu1 Pt1 21_656 22_554 91.292(17)
Pt1 Eu1 Pt1 21_656 24_555 92.242(19)
Pt1 Eu1 P1 21_656 . 40.83(8)
Pt1 Eu1 P1 21_656 2_654 91.44(8)
Pt1 Eu1 P1 21_656 3_645 67.73(8)
Pt1 Eu1 P1 21_656 13_655 139.17(8)
Pt1 Eu1 P1 21_656 14_455 88.56(8)
Pt1 Eu1 P1 21_656 15_554 112.27(8)
Pt1 Eu1 Pt1 22_554 24_555 104.337(16)
Pt1 Eu1 P1 22_554 . 59.61(8)
Pt1 Eu1 P1 22_554 2_654 145.23(8)
Pt1 Eu1 P1 22_554 3_645 110.00(8)
Pt1 Eu1 P1 22_554 13_655 120.39(8)
Pt1 Eu1 P1 22_554 14_455 34.77(8)
Pt1 Eu1 P1 22_554 15_554 70.00(8)
Pt1 Eu1 P1 24_555 . 77.30(8)
Pt1 Eu1 P1 24_555 2_654 40.91(8)
Pt1 Eu1 P1 24_555 3_645 140.11(8)
Pt1 Eu1 P1 24_555 13_655 102.70(8)
Pt1 Eu1 P1 24_555 14_455 139.09(8)
Pt1 Eu1 P1 24_555 15_554 39.89(8)
P1 Eu1 P1 . 2_654 103.07(11)
P1 Eu1 P1 . 3_645 103.07(11)
P1 Eu1 P1 . 13_655 180
P1 Eu1 P1 . 14_455 76.93(11)
P1 Eu1 P1 . 15_554 76.93(11)
P1 Eu1 P1 2_654 3_645 103.07(11)
P1 Eu1 P1 2_654 13_655 76.93(11)
P1 Eu1 P1 2_654 14_455 180
P1 Eu1 P1 2_654 15_554 76.93(11)
P1 Eu1 P1 3_645 13_655 76.93(11)
P1 Eu1 P1 3_645 14_455 76.93(11)
P1 Eu1 P1 3_645 15_554 180
P1 Eu1 P1 13_655 14_455 103.07(11)
P1 Eu1 P1 13_655 15_554 103.07(11)
P1 Eu1 P1 14_455 15_554 103.07(11)
Pt1 P1 Pt1 . 8_645 75.63(15)
Pt1 P1 Pt1 . 11_556 75.63(15)
Pt1 P1 Pt1 . 15_555 150.1(2)
Pt1 P1 Pt1 . 18_545 92.68(17)
Pt1 P1 Pt1 . 21_656 128.7(2)
Pt1 P1 Eu1 . . 64.70(11)
Pt1 P1 Eu1 . 2_655 139.31(18)
Pt1 P1 Eu1 . 3_655 85.83(14)
Pt1 P1 Pt1 8_645 11_556 75.63(15)
Pt1 P1 Pt1 8_645 15_555 128.7(2)
Pt1 P1 Pt1 8_645 18_545 150.1(2)
Pt1 P1 Pt1 8_645 21_656 92.68(17)
Pt1 P1 Eu1 8_645 . 85.83(14)
Pt1 P1 Eu1 8_645 2_655 64.70(11)
Pt1 P1 Eu1 8_645 3_655 139.31(18)
Pt1 P1 Pt1 11_556 15_555 92.68(17)
Pt1 P1 Pt1 11_556 18_545 128.7(2)
Pt1 P1 Pt1 11_556 21_656 150.1(2)
Pt1 P1 Eu1 11_556 . 139.31(18)
Pt1 P1 Eu1 11_556 2_655 85.83(14)
Pt1 P1 Eu1 11_556 3_655 64.70(11)
Pt1 P1 Pt1 15_555 18_545 73.05(14)
Pt1 P1 Pt1 15_555 21_656 73.05(14)
Pt1 P1 Eu1 15_555 . 126.41(17)
Pt1 P1 Eu1 15_555 2_655 64.78(11)
Pt1 P1 Eu1 15_555 3_655 64.33(11)
Pt1 P1 Pt1 18_545 21_656 73.05(14)
Pt1 P1 Eu1 18_545 . 64.33(11)
Pt1 P1 Eu1 18_545 2_655 126.41(17)
Pt1 P1 Eu1 18_545 3_655 64.78(11)
Pt1 P1 Eu1 21_656 . 64.78(11)
Pt1 P1 Eu1 21_656 2_655 64.33(11)
Pt1 P1 Eu1 21_656 3_655 126.41(17)
Eu1 P1 Eu1 . 2_655 118.54(13)
Eu1 P1 Eu1 . 3_655 118.54(13)
Eu1 P1 Eu1 2_655 3_655 118.54(13)

loop_
_geom_bond_atom_site_label_1
_geom_bond_atom_site_label_2
_geom_bond_site_symmetry_2
_geom_bond_distance
Pt1 Pt1 7_564 2.8118(10)
Pt1 Pt1 8_645 2.8274(11)
Pt1 Pt1 10_655 2.8118(10)
Pt1 Pt1 11_556 2.8274(11)
Pt1 Pt1 18_545 3.3773(10)
Pt1 Pt1 19_555 2.8160(11)
Pt1 Pt1 22_554 2.8160(11)
Pt1 Pt1 24_555 3.3773(10)
Pt1 Eu1 . 3.2510(7)
Pt1 Eu1 3_655 4.0323(7)
Pt1 Eu1 4_555 3.2687(8)
Pt1 P1 . 2.306(5)
Pt1 P1 15_554 2.362(5)
Eu1 P1 . 3.480(5)
Eu1 P1 2_654 3.480(5)
Eu1 P1 3_645 3.480(5)
Eu1 P1 13_655 3.480(5)
Eu1 P1 14_455 3.480(5)
Eu1 P1 15_554 3.480(5)
